data_7122384
loop_
_publ_author_name
'Gupta, Vivek'
'Santra, Biswajit'
'Mandal, Debdeep'
'Das, Shubhajit'
'Narayanan, Ramakirushnan Suriya'
'Kalita, Pankaj'
'Rao, D. Krishna'
'Schulzke, Carola'
'Pati, Swapan K.'
'Chandrasekhar, Vadapalli'
'Jana, Anukul'

_publ_section_title
;
 Neutral and anionic phosphate-diesters as molecular templates for the
 encapsulation of a water dimer.
;
_journal_issue 84
_journal_name_full 'Chemical communications (Cambridge, England)'
_journal_page_first 11913
_journal_page_last 11916
_journal_paper_doi 10.1039/c8cc07138a
_journal_volume 54
_journal_year 2018
_chemical_formula_moiety 'C24 H35 O4 P'
_chemical_formula_sum 'C24 H35 O4 P'
_chemical_formula_weight 418.49
_space_group_crystal_system triclinic
_space_group_IT_number 2
_space_group_name_Hall '-P 1'
_space_group_name_H-M_alt 'P -1'
_symmetry_space_group_name_Hall '-P 1'
_symmetry_space_group_name_H-M 'P -1'
_atom_sites_solution_hydrogens geom
_audit_creation_method SHELXL-2016/6
_audit_update_record
;
2018-07-30 deposited with the CCDC.
2018-09-26 downloaded from the CCDC.
;
_cell_angle_alpha 71.887(3)
_cell_angle_beta 79.512(3)
_cell_angle_gamma 77.411(3)
_cell_formula_units_Z 2
_cell_length_a 8.6709(3)
_cell_length_b 11.8216(5)
_cell_length_c 12.5323(3)
_cell_measurement_reflns_used 9717
_cell_measurement_temperature 120(2)
_cell_measurement_theta_max 29.2480
_cell_measurement_theta_min 3.1390
_cell_volume 1182.52(7)
_computing_cell_refinement 'CrysAlisPro 1.171.39.29d (Rigaku OD, 2017)'
_computing_data_collection 'CrysAlisPro 1.171.39.29d (Rigaku OD, 2017)'
_computing_data_reduction 'CrysAlisPro 1.171.39.29d (Rigaku OD, 2017)'
_computing_molecular_graphics 'Olex2 (Dolomanov et al., 2009)'
_computing_publication_material 'Olex2 (Dolomanov et al., 2009)'
_computing_structure_refinement 'ShelXL (Sheldrick, 2015)'
_computing_structure_solution 'ShelXT (Sheldrick, 2015)'
_diffrn_ambient_temperature 120(2)
_diffrn_measured_fraction_theta_full 0.996
_diffrn_measured_fraction_theta_max 0.993
_diffrn_measurement_device_type 'XtaLAB AFC12 (RINC): Kappa single'
_diffrn_measurement_method '\w scans'
_diffrn_radiation_type MoK\a
_diffrn_radiation_wavelength 0.71073
_diffrn_reflns_av_R_equivalents 0.0351
_diffrn_reflns_av_unetI/netI 0.0315
_diffrn_reflns_Laue_measured_fraction_full 0.996
_diffrn_reflns_Laue_measured_fraction_max 0.993
_diffrn_reflns_limit_h_max 10
_diffrn_reflns_limit_h_min -10
_diffrn_reflns_limit_k_max 14
_diffrn_reflns_limit_k_min -14
_diffrn_reflns_limit_l_max 15
_diffrn_reflns_limit_l_min -15
_diffrn_reflns_number 17388
_diffrn_reflns_point_group_measured_fraction_full 0.996
_diffrn_reflns_point_group_measured_fraction_max 0.993
_diffrn_reflns_theta_full 25.242
_diffrn_reflns_theta_max 26.500
_diffrn_reflns_theta_min 2.780
_diffrn_source 'fine-focus sealed X-ray tube'
_exptl_absorpt_coefficient_mu 0.142
_exptl_absorpt_correction_T_max 1.00000
_exptl_absorpt_correction_T_min 0.88702
_exptl_absorpt_correction_type multi-scan
_exptl_absorpt_process_details
;
CrysAlisPro 1.171.39.29d (Rigaku Oxford Diffraction, 2017)
Empirical absorption correction using spherical harmonics,
 implemented in SCALE3 ABSPACK scaling algorithm.
;
_exptl_crystal_colour colourless
_exptl_crystal_density_diffrn 1.175
_exptl_crystal_description trapezoid
_exptl_crystal_F_000 452
_exptl_crystal_size_max 0.596
_exptl_crystal_size_mid 0.406
_exptl_crystal_size_min 0.156
_refine_diff_density_max 0.253
_refine_diff_density_min -0.428
_refine_diff_density_rms 0.043
_refine_ls_extinction_method none
_refine_ls_goodness_of_fit_ref 1.050
_refine_ls_hydrogen_treatment constr
_refine_ls_matrix_type full
_refine_ls_number_parameters 271
_refine_ls_number_reflns 4872
_refine_ls_number_restraints 0
_refine_ls_restrained_S_all 1.050
_refine_ls_R_factor_all 0.0374
_refine_ls_R_factor_gt 0.0337
_refine_ls_shift/su_max 0.001
_refine_ls_shift/su_mean 0.000
_refine_ls_structure_factor_coef Fsqd
_refine_ls_weighting_details 'w=1/[\s^2^(Fo^2^)+(0.0396P)^2^+0.4017P] where P=(Fo^2^+2Fc^2^)/3'
_refine_ls_weighting_scheme calc
_refine_ls_wR_factor_gt 0.0856
_refine_ls_wR_factor_ref 0.0880
_reflns_Friedel_coverage 0.000
_reflns_number_gt 4376
_reflns_number_total 4872
_reflns_threshold_expression 'I > 2\s(I)'
_cod_data_source_file c8cc07138a2.cif
_cod_data_source_block AJ0074
_cod_depositor_comments 'Adding full bibliography for 7122383--7122386.cif.'
_cod_original_cell_volume 1182.52(8)
_cod_database_code 7122384
_shelx_shelxl_version_number 2016/6
_chemical_oxdiff_formula 'C25 H26 O6 P1'
_shelx_space_group_comment
;
The symmetry employed for this shelxl refinement is uniquely defined
by the following loop, which should always be used as a source of
symmetry information in preference to the above space-group names.
They are only intended as comments.
;
_shelx_estimated_absorpt_t_min 0.920
_shelx_estimated_absorpt_t_max 0.978

loop_
_space_group_symop_operation_xyz
'x, y, z'
'-x, -y, -z'

loop_
_atom_site_label
_atom_site_type_symbol
_atom_site_fract_x
_atom_site_fract_y
_atom_site_fract_z
_atom_site_U_iso_or_equiv
_atom_site_adp_type
_atom_site_occupancy
_atom_site_site_symmetry_order
_atom_site_calc_flag
_atom_site_refinement_flags_posn
_atom_site_refinement_flags_adp
P1 P 0.11588(3) 0.55076(2) 0.84040(2) 0.01185(9) Uani 1 1 d . .
O1 O 0.27072(9) 0.52665(7) 0.75818(6) 0.01392(17) Uani 1 1 d . .
O2 O 0.01282(9) 0.65837(7) 0.75866(6) 0.01478(18) Uani 1 1 d . .
O3 O 0.16644(9) 0.59523(7) 0.93001(7) 0.01603(18) Uani 1 1 d . .
H3 H 0.103950 0.578843 0.990163 0.024 Uiso 1 1 calc R U
O4 O 0.02561(9) 0.44986(7) 0.88751(7) 0.01520(18) Uani 1 1 d . .
C1 C 0.42096(13) 0.46006(10) 0.78860(9) 0.0148(2) Uani 1 1 d . .
C2 C 0.44976(14) 0.33585(11) 0.80196(10) 0.0187(3) Uani 1 1 d . .
C3 C 0.60183(16) 0.27391(12) 0.82653(11) 0.0254(3) Uani 1 1 d . .
H3A H 0.625687 0.188815 0.839023 0.030 Uiso 1 1 calc R U
C4 C 0.71816(15) 0.33440(13) 0.83297(11) 0.0274(3) Uani 1 1 d . .
H4 H 0.820898 0.290762 0.849395 0.033 Uiso 1 1 calc R U
C5 C 0.68533(15) 0.45797(13) 0.81558(11) 0.0244(3) Uani 1 1 d . .
H5 H 0.767049 0.498548 0.818544 0.029 Uiso 1 1 calc R U
C6 C 0.53484(14) 0.52456(11) 0.79376(10) 0.0180(2) Uani 1 1 d . .
C7 C 0.32556(16) 0.26907(11) 0.79034(12) 0.0245(3) Uani 1 1 d . .
H7 H 0.230302 0.330393 0.764983 0.029 Uiso 1 1 calc R U
C8 C 0.2733(2) 0.18393(14) 0.90444(14) 0.0415(4) Uani 1 1 d . .
H8A H 0.363569 0.120505 0.929550 0.062 Uiso 1 1 calc R U
H8B H 0.186593 0.147040 0.896801 0.062 Uiso 1 1 calc R U
H8C H 0.236369 0.229590 0.960221 0.062 Uiso 1 1 calc R U
C9 C 0.38605(18) 0.20077(14) 0.70094(13) 0.0334(3) Uani 1 1 d . .
H9A H 0.419782 0.257171 0.628864 0.050 Uiso 1 1 calc R U
H9B H 0.300486 0.164003 0.691242 0.050 Uiso 1 1 calc R U
H9C H 0.476603 0.137423 0.725522 0.050 Uiso 1 1 calc R U
C10 C 0.50378(15) 0.66074(12) 0.77341(11) 0.0219(3) Uani 1 1 d . .
H10 H 0.386709 0.690022 0.772012 0.026 Uiso 1 1 calc R U
C11 C 0.5890(2) 0.72192(14) 0.65833(13) 0.0373(4) Uani 1 1 d . .
H11A H 0.704256 0.694994 0.657933 0.056 Uiso 1 1 calc R U
H11B H 0.564085 0.809799 0.644732 0.056 Uiso 1 1 calc R U
H11C H 0.553239 0.700123 0.598683 0.056 Uiso 1 1 calc R U
C12 C 0.5541(2) 0.69588(15) 0.86804(14) 0.0374(4) Uani 1 1 d . .
H12A H 0.500111 0.654615 0.941068 0.056 Uiso 1 1 calc R U
H12B H 0.524678 0.783503 0.855371 0.056 Uiso 1 1 calc R U
H12C H 0.669588 0.672035 0.868281 0.056 Uiso 1 1 calc R U
C13 C 0.07966(13) 0.75500(10) 0.67770(10) 0.0157(2) Uani 1 1 d . .
C14 C 0.08022(15) 0.85836(11) 0.70885(10) 0.0200(3) Uani 1 1 d . .
C15 C 0.14875(17) 0.95033(11) 0.62761(11) 0.0267(3) Uani 1 1 d . .
H15 H 0.152560 1.021684 0.646079 0.032 Uiso 1 1 calc R U
C16 C 0.21134(17) 0.93985(12) 0.52065(11) 0.0270(3) Uani 1 1 d . .
H16 H 0.259729 1.002749 0.467093 0.032 Uiso 1 1 calc R U
C17 C 0.20322(15) 0.83736(11) 0.49189(10) 0.0222(3) Uani 1 1 d . .
H17 H 0.244747 0.831530 0.417856 0.027 Uiso 1 1 calc R U
C18 C 0.13550(14) 0.74270(11) 0.56918(10) 0.0170(2) Uani 1 1 d . .
C19 C 0.00610(17) 0.87466(11) 0.82430(11) 0.0246(3) Uani 1 1 d . .
H19 H -0.037353 0.799928 0.869567 0.030 Uiso 1 1 calc R U
C20 C 0.1292(2) 0.89131(13) 0.88857(12) 0.0356(4) Uani 1 1 d . .
H20A H 0.213255 0.819838 0.900344 0.053 Uiso 1 1 calc R U
H20B H 0.077492 0.901895 0.962007 0.053 Uiso 1 1 calc R U
H20C H 0.175745 0.962868 0.844641 0.053 Uiso 1 1 calc R U
C21 C -0.1326(2) 0.98141(13) 0.81062(13) 0.0401(4) Uani 1 1 d . .
H21A H -0.093035 1.055653 0.765395 0.060 Uiso 1 1 calc R U
H21B H -0.181138 0.989920 0.885328 0.060 Uiso 1 1 calc R U
H21C H -0.212387 0.966953 0.772389 0.060 Uiso 1 1 calc R U
C22 C 0.11934(15) 0.63496(11) 0.53297(10) 0.0188(3) Uani 1 1 d . .
H22 H 0.071527 0.576249 0.600343 0.023 Uiso 1 1 calc R U
C23 C 0.00547(16) 0.67610(13) 0.44200(11) 0.0258(3) Uani 1 1 d . .
H23A H -0.098580 0.713671 0.472231 0.039 Uiso 1 1 calc R U
H23B H -0.006805 0.606022 0.420309 0.039 Uiso 1 1 calc R U
H23C H 0.049273 0.734800 0.375500 0.039 Uiso 1 1 calc R U
C24 C 0.28063(16) 0.57016(12) 0.48981(11) 0.0253(3) Uani 1 1 d . .
H24A H 0.326987 0.624746 0.421136 0.038 Uiso 1 1 calc R U
H24B H 0.265600 0.498154 0.472644 0.038 Uiso 1 1 calc R U
H24C H 0.352410 0.546181 0.548056 0.038 Uiso 1 1 calc R U

loop_
_atom_site_aniso_label
_atom_site_aniso_U_11
_atom_site_aniso_U_22
_atom_site_aniso_U_33
_atom_site_aniso_U_23
_atom_site_aniso_U_13
_atom_site_aniso_U_12
P1 0.01015(15) 0.01392(15) 0.01130(15) -0.00330(11) -0.00029(10) -0.00293(11)
O1 0.0098(4) 0.0179(4) 0.0131(4) -0.0035(3) -0.0009(3) -0.0020(3)
O2 0.0116(4) 0.0167(4) 0.0137(4) -0.0022(3) -0.0003(3) -0.0018(3)
O3 0.0161(4) 0.0200(4) 0.0132(4) -0.0044(3) 0.0004(3) -0.0077(3)
O4 0.0146(4) 0.0171(4) 0.0148(4) -0.0051(3) 0.0007(3) -0.0056(3)
C1 0.0110(5) 0.0197(6) 0.0113(5) -0.0032(4) -0.0013(4) 0.0004(4)
C2 0.0187(6) 0.0204(6) 0.0140(5) -0.0034(5) 0.0012(4) -0.0016(5)
C3 0.0262(7) 0.0238(6) 0.0189(6) -0.0037(5) -0.0023(5) 0.0071(5)
C4 0.0171(6) 0.0411(8) 0.0198(6) -0.0090(6) -0.0063(5) 0.0079(5)
C5 0.0144(6) 0.0409(8) 0.0198(6) -0.0112(6) -0.0036(5) -0.0035(5)
C6 0.0145(6) 0.0264(6) 0.0137(5) -0.0072(5) -0.0004(4) -0.0039(5)
C7 0.0238(7) 0.0187(6) 0.0309(7) -0.0097(5) 0.0031(5) -0.0051(5)
C8 0.0528(10) 0.0301(8) 0.0395(9) -0.0100(7) 0.0151(7) -0.0198(7)
C9 0.0336(8) 0.0340(8) 0.0383(8) -0.0194(7) 0.0010(6) -0.0086(6)
C10 0.0170(6) 0.0260(6) 0.0256(6) -0.0103(5) 0.0012(5) -0.0088(5)
C11 0.0430(9) 0.0335(8) 0.0324(8) -0.0061(6) 0.0073(7) -0.0148(7)
C12 0.0387(9) 0.0444(9) 0.0402(8) -0.0250(7) -0.0021(7) -0.0134(7)
C13 0.0137(6) 0.0148(5) 0.0152(5) -0.0002(4) -0.0016(4) -0.0014(4)
C14 0.0225(6) 0.0174(6) 0.0184(6) -0.0044(5) -0.0039(5) 0.0002(5)
C15 0.0360(8) 0.0166(6) 0.0274(7) -0.0050(5) -0.0050(6) -0.0052(5)
C16 0.0325(7) 0.0209(6) 0.0237(7) 0.0012(5) 0.0005(5) -0.0104(5)
C17 0.0237(6) 0.0233(6) 0.0158(6) -0.0019(5) 0.0009(5) -0.0039(5)
C18 0.0149(6) 0.0178(6) 0.0162(6) -0.0030(5) -0.0025(4) -0.0004(4)
C19 0.0362(8) 0.0156(6) 0.0192(6) -0.0058(5) -0.0015(5) 0.0010(5)
C20 0.0576(10) 0.0285(7) 0.0265(7) -0.0133(6) -0.0066(7) -0.0101(7)
C21 0.0537(10) 0.0264(7) 0.0256(7) -0.0052(6) 0.0025(7) 0.0138(7)
C22 0.0222(6) 0.0197(6) 0.0138(5) -0.0042(5) -0.0009(5) -0.0043(5)
C23 0.0271(7) 0.0308(7) 0.0212(6) -0.0073(5) -0.0056(5) -0.0066(5)
C24 0.0286(7) 0.0262(7) 0.0193(6) -0.0094(5) -0.0001(5) 0.0008(5)

loop_
_atom_type_symbol
_atom_type_description
_atom_type_scat_dispersion_real
_atom_type_scat_dispersion_imag
_atom_type_scat_source
C C 0.0033 0.0016 'International Tables Vol C Tables 4.2.6.8 and 6.1.1.4'
H H 0.0000 0.0000 'International Tables Vol C Tables 4.2.6.8 and 6.1.1.4'
O O 0.0106 0.0060 'International Tables Vol C Tables 4.2.6.8 and 6.1.1.4'
P P 0.1023 0.0942 'International Tables Vol C Tables 4.2.6.8 and 6.1.1.4'

loop_
_geom_angle_atom_site_label_1
_geom_angle_atom_site_label_2
_geom_angle_atom_site_label_3
_geom_angle
O4 P1 O3 114.46(5)
O4 P1 O1 115.53(5)
O3 P1 O1 106.04(4)
O4 P1 O2 108.59(5)
O3 P1 O2 110.23(5)
O1 P1 O2 101.15(4)
C1 O1 P1 126.97(7)
C13 O2 P1 122.43(7)
P1 O3 H3 109.5
C6 C1 C2 124.19(11)
C6 C1 O1 117.63(10)
C2 C1 O1 117.94(10)
C1 C2 C3 116.45(12)
C1 C2 C7 122.98(11)
C3 C2 C7 120.57(11)
C4 C3 C2 121.17(12)
C4 C3 H3A 119.4
C2 C3 H3A 119.4
C5 C4 C3 120.19(12)
C5 C4 H4 119.9
C3 C4 H4 119.9
C4 C5 C6 121.47(12)
C4 C5 H5 119.3
C6 C5 H5 119.3
C1 C6 C5 116.48(11)
C1 C6 C10 123.52(11)
C5 C6 C10 119.98(11)
C2 C7 C8 110.57(12)
C2 C7 C9 111.51(11)
C8 C7 C9 111.10(11)
C2 C7 H7 107.8
C8 C7 H7 107.8
C9 C7 H7 107.8
C7 C8 H8A 109.5
C7 C8 H8B 109.5
H8A C8 H8B 109.5
C7 C8 H8C 109.5
H8A C8 H8C 109.5
H8B C8 H8C 109.5
C7 C9 H9A 109.5
C7 C9 H9B 109.5
H9A C9 H9B 109.5
C7 C9 H9C 109.5
H9A C9 H9C 109.5
H9B C9 H9C 109.5
C6 C10 C12 111.69(11)
C6 C10 C11 110.29(11)
C12 C10 C11 110.65(12)
C6 C10 H10 108.0
C12 C10 H10 108.0
C11 C10 H10 108.0
C10 C11 H11A 109.5
C10 C11 H11B 109.5
H11A C11 H11B 109.5
C10 C11 H11C 109.5
H11A C11 H11C 109.5
H11B C11 H11C 109.5
C10 C12 H12A 109.5
C10 C12 H12B 109.5
H12A C12 H12B 109.5
C10 C12 H12C 109.5
H12A C12 H12C 109.5
H12B C12 H12C 109.5
C14 C13 C18 123.55(11)
C14 C13 O2 118.66(10)
C18 C13 O2 117.74(10)
C15 C14 C13 116.90(11)
C15 C14 C19 120.18(11)
C13 C14 C19 122.90(11)
C16 C15 C14 121.40(12)
C16 C15 H15 119.3
C14 C15 H15 119.3
C15 C16 C17 119.82(12)
C15 C16 H16 120.1
C17 C16 H16 120.1
C16 C17 C18 121.43(12)
C16 C17 H17 119.3
C18 C17 H17 119.3
C17 C18 C13 116.78(11)
C17 C18 C22 120.16(11)
C13 C18 C22 123.01(11)
C14 C19 C20 111.65(12)
C14 C19 C21 110.07(11)
C20 C19 C21 110.93(12)
C14 C19 H19 108.0
C20 C19 H19 108.0
C21 C19 H19 108.0
C19 C20 H20A 109.5
C19 C20 H20B 109.5
H20A C20 H20B 109.5
C19 C20 H20C 109.5
H20A C20 H20C 109.5
H20B C20 H20C 109.5
C19 C21 H21A 109.5
C19 C21 H21B 109.5
H21A C21 H21B 109.5
C19 C21 H21C 109.5
H21A C21 H21C 109.5
H21B C21 H21C 109.5
C18 C22 C24 112.22(10)
C18 C22 C23 109.73(10)
C24 C22 C23 110.52(10)
C18 C22 H22 108.1
C24 C22 H22 108.1
C23 C22 H22 108.1
C22 C23 H23A 109.5
C22 C23 H23B 109.5
H23A C23 H23B 109.5
C22 C23 H23C 109.5
H23A C23 H23C 109.5
H23B C23 H23C 109.5
C22 C24 H24A 109.5
C22 C24 H24B 109.5
H24A C24 H24B 109.5
C22 C24 H24C 109.5
H24A C24 H24C 109.5
H24B C24 H24C 109.5

loop_
_geom_bond_atom_site_label_1
_geom_bond_atom_site_label_2
_geom_bond_distance
P1 O4 1.4781(8)
P1 O3 1.5417(8)
P1 O1 1.5676(8)
P1 O2 1.5791(8)
O1 C1 1.4175(13)
O2 C13 1.4226(14)
O3 H3 0.8400
C1 C6 1.3938(17)
C1 C2 1.3961(17)
C2 C3 1.3987(18)
C2 C7 1.5178(18)
C3 C4 1.384(2)
C3 H3A 0.9500
C4 C5 1.381(2)
C4 H4 0.9500
C5 C6 1.3948(17)
C5 H5 0.9500
C6 C10 1.5199(17)
C7 C8 1.527(2)
C7 C9 1.5317(18)
C7 H7 1.0000
C8 H8A 0.9800
C8 H8B 0.9800
C8 H8C 0.9800
C9 H9A 0.9800
C9 H9B 0.9800
C9 H9C 0.9800
C10 C12 1.5307(19)
C10 C11 1.5315(19)
C10 H10 1.0000
C11 H11A 0.9800
C11 H11B 0.9800
C11 H11C 0.9800
C12 H12A 0.9800
C12 H12B 0.9800
C12 H12C 0.9800
C13 C14 1.3947(17)
C13 C18 1.3992(16)
C14 C15 1.3946(18)
C14 C19 1.5246(17)
C15 C16 1.3841(19)
C15 H15 0.9500
C16 C17 1.3860(19)
C16 H16 0.9500
C17 C18 1.3931(17)
C17 H17 0.9500
C18 C22 1.5193(17)
C19 C20 1.526(2)
C19 C21 1.5321(19)
C19 H19 1.0000
C20 H20A 0.9800
C20 H20B 0.9800
C20 H20C 0.9800
C21 H21A 0.9800
C21 H21B 0.9800
C21 H21C 0.9800
C22 C24 1.5332(17)
C22 C23 1.5385(17)
C22 H22 1.0000
C23 H23A 0.9800
C23 H23B 0.9800
C23 H23C 0.9800
C24 H24A 0.9800
C24 H24B 0.9800
C24 H24C 0.9800

loop_
_geom_hbond_atom_site_label_D
_geom_hbond_atom_site_label_H
_geom_hbond_atom_site_label_A
_geom_hbond_distance_DH
_geom_hbond_distance_HA
_geom_hbond_distance_DA
_geom_hbond_angle_DHA
_geom_hbond_site_symmetry_A
O3 H3 O4 0.84 1.72 2.5553(11) 178.2 2_567
